data_4307319
loop_
_publ_author_name
'David B. Cordes'
'Lyall R. Hanton'

_publ_contact_author 'Hanton, Lyall R.'
_publ_contact_author_email lhanton@alkali.otago.ac.nz
_publ_section_title
;
Structural Invariance in Silver(I) Coordination Networks Formed Using
Flexible Four-Armed Thiopyridine Ligands
;
_journal_name_full 'Inorganic Chemistry'
_journal_page_first 1634
_journal_page_last 1644
_journal_paper_doi 10.1021/ic061867m
_journal_volume 46
_journal_year 2007
_chemical_formula_moiety 'C17 H17 Ag1 N2 S2, C1 O3 F3 S1, 1.5 (H2 O)'
_chemical_formula_sum 'C18 H20 Ag F3 N2 O4.5 S3'
_chemical_formula_weight 597.41
_chemical_name_systematic
;
 ?
;
_space_group_IT_number 15
_symmetry_cell_setting monoclinic
_symmetry_space_group_name_Hall '-C 2yc'
_symmetry_space_group_name_H-M 'C 1 2/c 1'
_atom_sites_solution_hydrogens geom
_atom_sites_solution_primary direct
_atom_sites_solution_secondary difmap
_audit_creation_method SHELXL-97
_cell_angle_alpha 90.00
_cell_angle_beta 123.276(10)
_cell_angle_gamma 90.00
_cell_formula_units_Z 8
_cell_length_a 20.100(11)
_cell_length_b 22.556(13)
_cell_length_c 14.617(9)
_cell_measurement_reflns_used 1664
_cell_measurement_temperature 113(2)
_cell_measurement_theta_max 19.69
_cell_measurement_theta_min 2.42
_cell_volume 5540(6)
_computing_cell_refinement 'Bruker SMART'
_computing_data_collection 'Bruker SMART'
_computing_data_reduction 'Bruker SAINT'
_computing_molecular_graphics 'Bruker SHELXTL'
_computing_publication_material 'Bruker SHELXTL'
_computing_structure_refinement 'SHELXL-97 (Sheldrick, 1997)'
_computing_structure_solution 'Bruker SHELXTL'
_diffrn_ambient_temperature 113(2)
_diffrn_measured_fraction_theta_full 0.954
_diffrn_measured_fraction_theta_max 0.942
_diffrn_measurement_device_type 'CCD area detector'
_diffrn_measurement_method 'phi and omega scans'
_diffrn_radiation_monochromator graphite
_diffrn_radiation_source 'fine-focus sealed tube'
_diffrn_radiation_type MoK\a
_diffrn_radiation_wavelength 0.71073
_diffrn_reflns_av_R_equivalents 0.1224
_diffrn_reflns_av_sigmaI/netI 0.1965
_diffrn_reflns_limit_h_max 24
_diffrn_reflns_limit_h_min -25
_diffrn_reflns_limit_k_max 28
_diffrn_reflns_limit_k_min -27
_diffrn_reflns_limit_l_max 18
_diffrn_reflns_limit_l_min -15
_diffrn_reflns_number 17696
_diffrn_reflns_theta_full 25.00
_diffrn_reflns_theta_max 26.51
_diffrn_reflns_theta_min 2.42
_exptl_absorpt_coefficient_mu 0.999
_exptl_absorpt_correction_T_max 0.803
_exptl_absorpt_correction_T_min 0.348671
_exptl_absorpt_correction_type multi-scan
_exptl_absorpt_process_details 'Bruker SADABS, 1996'
_exptl_crystal_colour WHITE
_exptl_crystal_density_diffrn 1.432
_exptl_crystal_density_method 'not measured'
_exptl_crystal_description BLOCK
_exptl_crystal_F_000 2400
_exptl_crystal_size_max 0.26
_exptl_crystal_size_mid 0.25
_exptl_crystal_size_min 0.25
_refine_diff_density_max 0.786
_refine_diff_density_min -0.480
_refine_diff_density_rms 0.087
_refine_ls_extinction_method none
_refine_ls_goodness_of_fit_ref 1.080
_refine_ls_hydrogen_treatment constr
_refine_ls_matrix_type full
_refine_ls_number_parameters 199
_refine_ls_number_reflns 5419
_refine_ls_number_restraints 0
_refine_ls_restrained_S_all 1.080
_refine_ls_R_factor_all 0.1591
_refine_ls_R_factor_gt 0.0597
_refine_ls_shift/su_max 0.000
_refine_ls_shift/su_mean 0.000
_refine_ls_structure_factor_coef Fsqd
_refine_ls_weighting_details 'calc w=1/[\s^2^(Fo^2^)+(0.0100P)^2^+0.0000P] where P=(Fo^2^+2Fc^2^)/3'
_refine_ls_weighting_scheme calc
_refine_ls_wR_factor_gt 0.1068
_refine_ls_wR_factor_ref 0.1120
_reflns_number_gt 1790
_reflns_number_total 5419
_reflns_threshold_expression >2sigma(I)
_cod_data_source_file ic061867msi20060928_092243_1.cif
_cod_data_source_block sdc4tat
_cod_depositor_comments
;
The following automatic conversions were performed:
'_symmetry_cell_setting' value 'Monoclinic' changed to 'monoclinic'
according to '/home/saulius/struct/CIF-dictionaries/cif_core.dic'
dictionary named 'cif_core.dic' version 2.4.1 from 2010-06-29.

Automatic conversion script
Id: cif_fix_enum 1527 2010-12-29 10:47:43Z saulius 
;
_cod_original_cell_volume 5540(5)
_cod_original_sg_symbol_H-M 'C 2/c'
_cod_original_formula_sum 'C18 H20 Ag F3 N2 O4.50 S3'
_cod_database_code 4307319

loop_
_symmetry_equiv_pos_as_xyz
'x, y, z'
'-x, y, -z+1/2'
'x+1/2, y+1/2, z'
'-x+1/2, y+1/2, -z+1/2'
'-x, -y, -z'
'x, -y, z-1/2'
'-x+1/2, -y+1/2, -z'
'x+1/2, -y+1/2, z-1/2'

loop_
_atom_site_label
_atom_site_type_symbol
_atom_site_fract_x
_atom_site_fract_y
_atom_site_fract_z
_atom_site_U_iso_or_equiv
_atom_site_adp_type
_atom_site_occupancy
_atom_site_symmetry_multiplicity
_atom_site_calc_flag
_atom_site_refinement_flags
_atom_site_disorder_assembly
_atom_site_disorder_group
C1 C 0.2276(5) 0.0553(3) 0.1173(9) 0.100(3) Uani 1 1 d . . .
H1 H 0.1890 0.0547 0.1338 0.120 Uiso 1 1 calc R . .
C2 C 0.2152(4) 0.0221(3) 0.0264(8) 0.099(3) Uani 1 1 d . . .
H2 H 0.1677 0.0018 -0.0186 0.119 Uiso 1 1 calc R . .
C3 C 0.2750(5) 0.0204(3) 0.0058(7) 0.071(2) Uani 1 1 d . . .
C4 C 0.3419(4) 0.0520(3) 0.0757(8) 0.089(3) Uani 1 1 d . . .
H4 H 0.3840 0.0517 0.0661 0.106 Uiso 1 1 calc R . .
C5 C 0.3484(5) 0.0836(4) 0.1583(8) 0.108(4) Uani 1 1 d . . .
H5 H 0.3953 0.1044 0.2043 0.130 Uiso 1 1 calc R . .
C6 C 0.4771(6) 0.1875(4) 0.4161(8) 0.134(4) Uani 1 1 d . . .
H6 H 0.4808 0.1508 0.3903 0.160 Uiso 1 1 calc R . .
C7 C 0.5451(5) 0.2222(6) 0.4724(8) 0.132(4) Uani 1 1 d . . .
H7 H 0.5928 0.2097 0.4827 0.159 Uiso 1 1 calc R . .
C8 C 0.5394(6) 0.2762(5) 0.5126(8) 0.093(3) Uani 1 1 d . . .
C9 C 0.4689(5) 0.2921(4) 0.4953(8) 0.105(3) Uani 1 1 d . . .
H9 H 0.4632 0.3272 0.5236 0.126 Uiso 1 1 calc R . .
C10 C 0.4045(5) 0.2537(4) 0.4329(8) 0.103(3) Uani 1 1 d . . .
H10 H 0.3547 0.2658 0.4159 0.124 Uiso 1 1 calc R . .
C11 C 0.2893(4) 0.2105(3) 0.5838(6) 0.0519(19) Uani 1 1 d . . .
H11 H 0.3159 0.1827 0.6395 0.062 Uiso 1 1 calc R . .
C12 C 0.2333(4) 0.1908(3) 0.4801(8) 0.053(2) Uani 1 1 d . . .
C13 C 0.1918(4) 0.2290(3) 0.3907(7) 0.061(2) Uani 1 1 d . . .
C14 C 0.2194(3) 0.1239(2) 0.4626(6) 0.066(2) Uani 1 1 d . . .
H14A H 0.1699 0.1160 0.3935 0.079 Uiso 1 1 calc R . .
H14B H 0.2163 0.1066 0.5209 0.079 Uiso 1 1 calc R . .
C15 C 0.1334(4) 0.2129(3) 0.2740(6) 0.071(2) Uani 1 1 d . . .
H15A H 0.0891 0.2404 0.2404 0.085 Uiso 1 1 calc R . .
H15B H 0.1131 0.1732 0.2686 0.085 Uiso 1 1 calc R . .
C16 C 0.2651(4) 0.0167(3) 0.4116(7) 0.086(3) Uani 1 1 d . . .
H16A H 0.2094 0.0184 0.3524 0.103 Uiso 1 1 calc R . .
H16B H 0.2945 -0.0013 0.3838 0.103 Uiso 1 1 calc R . .
C17 C 0.6149(4) 0.3157(4) 0.5805(7) 0.138(4) Uani 1 1 d . . .
H17A H 0.5993 0.3541 0.5929 0.166 Uiso 1 1 calc R . .
H17B H 0.6388 0.3220 0.5389 0.166 Uiso 1 1 calc R . .
N1 N 0.2911(4) 0.0864(3) 0.1773(6) 0.091(2) Uani 1 1 d . . .
N2 N 0.4098(4) 0.2029(3) 0.3978(5) 0.074(2) Uani 1 1 d . . .
S1 S 0.30306(10) 0.09184(7) 0.46247(18) 0.0765(7) Uani 1 1 d . . .
S2 S 0.18663(11) 0.21689(8) 0.20900(18) 0.0783(7) Uani 1 1 d . . .
Ag1 Ag 0.29991(3) 0.14189(2) 0.30878(6) 0.0823(3) Uani 1 1 d . . .

loop_
_atom_site_aniso_label
_atom_site_aniso_U_11
_atom_site_aniso_U_22
_atom_site_aniso_U_33
_atom_site_aniso_U_23
_atom_site_aniso_U_13
_atom_site_aniso_U_12
C1 0.086(7) 0.030(5) 0.204(11) -0.006(6) 0.091(8) 0.020(5)
C2 0.044(5) 0.025(5) 0.190(11) -0.015(5) 0.040(6) 0.009(4)
C3 0.065(6) 0.024(4) 0.108(8) 0.009(5) 0.036(6) 0.019(4)
C4 0.048(5) 0.056(5) 0.134(9) -0.029(6) 0.033(6) -0.026(4)
C5 0.065(6) 0.091(7) 0.158(10) -0.061(7) 0.054(7) -0.013(5)
C6 0.060(7) 0.123(9) 0.174(11) -0.062(8) 0.036(8) -0.028(6)
C7 0.071(8) 0.212(13) 0.118(10) -0.048(9) 0.054(8) -0.017(8)
C8 0.085(8) 0.095(8) 0.076(8) 0.035(6) 0.030(7) -0.013(7)
C9 0.067(6) 0.074(6) 0.148(10) 0.028(6) 0.041(7) 0.001(5)
C10 0.068(6) 0.081(7) 0.152(10) -0.023(7) 0.055(7) -0.034(6)
C11 0.041(4) 0.026(4) 0.067(6) 0.008(4) 0.016(5) 0.012(3)
C12 0.037(4) 0.029(4) 0.077(7) 0.000(5) 0.021(5) -0.001(4)
C13 0.043(5) 0.030(4) 0.093(7) 0.009(5) 0.026(5) 0.009(4)
C14 0.055(4) 0.027(4) 0.107(6) 0.010(4) 0.038(5) 0.002(3)
C15 0.050(5) 0.040(4) 0.083(7) -0.012(5) 0.012(5) -0.001(4)
C16 0.097(6) 0.026(4) 0.121(8) -0.031(5) 0.052(6) -0.010(4)
C17 0.071(6) 0.105(7) 0.140(9) 0.075(7) -0.005(6) -0.036(5)
N1 0.040(4) 0.061(5) 0.147(7) -0.033(4) 0.036(5) -0.015(4)
N2 0.048(4) 0.073(5) 0.085(6) -0.001(5) 0.026(4) -0.005(4)
S1 0.0666(13) 0.0265(10) 0.128(2) 0.0023(12) 0.0480(14) 0.0063(9)
S2 0.0660(14) 0.0613(13) 0.0844(19) -0.0155(13) 0.0265(14) 0.0146(11)
Ag1 0.0659(4) 0.0480(3) 0.1301(6) -0.0022(5) 0.0520(4) 0.0040(3)

loop_
_atom_type_symbol
_atom_type_description
_atom_type_scat_dispersion_real
_atom_type_scat_dispersion_imag
_atom_type_scat_source
C C 0.0033 0.0016 'International Tables Vol C Tables 4.2.6.8 and 6.1.1.4'
H H 0.0000 0.0000 'International Tables Vol C Tables 4.2.6.8 and 6.1.1.4'
N N 0.0061 0.0033 'International Tables Vol C Tables 4.2.6.8 and 6.1.1.4'
S S 0.1246 0.1234 'International Tables Vol C Tables 4.2.6.8 and 6.1.1.4'
Ag Ag -0.8971 1.1015 'International Tables Vol C Tables 4.2.6.8 and 6.1.1.4'
O O 0.0106 0.0060 'International Tables Vol C Tables 4.2.6.8 and 6.1.1.4'
F F 0.0171 0.0103 'International Tables Vol C Tables 4.2.6.8 and 6.1.1.4'

loop_
_geom_angle_atom_site_label_1
_geom_angle_atom_site_label_2
_geom_angle_atom_site_label_3
_geom_angle
_geom_angle_site_symmetry_1
_geom_angle_site_symmetry_3
_geom_angle_publ_flag
N1 C1 C2 121.4(7) . . ?
C3 C2 C1 119.2(7) . . ?
C4 C3 C2 116.0(8) . . ?
C4 C3 C16 123.3(8) . 6 ?
C2 C3 C16 120.7(8) . 6 ?
C5 C4 C3 121.3(8) . . ?
N1 C5 C4 123.1(8) . . ?
N2 C6 C7 123.9(9) . . ?
C8 C7 C6 117.6(9) . . ?
C9 C8 C7 118.7(9) . . ?
C9 C8 C17 121.6(10) . . ?
C7 C8 C17 119.7(10) . . ?
C8 C9 C10 117.3(9) . . ?
N2 C10 C9 124.2(8) . . ?
C12 C11 C13 122.9(7) . 7_556 ?
C11 C12 C13 122.6(6) . . ?
C11 C12 C14 117.8(7) . . ?
C13 C12 C14 119.5(7) . . ?
C12 C13 C11 114.4(7) . 7_556 ?
C12 C13 C15 127.7(7) . . ?
C11 C13 C15 117.9(7) 7_556 . ?
C12 C14 S1 107.9(4) . . ?
C13 C15 S2 105.7(4) . . ?
C3 C16 S1 108.6(5) 6_556 . ?
C8 C17 S2 112.1(5) . 8_556 ?
C1 N1 C5 118.8(8) . . ?
C1 N1 Ag1 118.3(6) . . ?
C5 N1 Ag1 122.9(6) . . ?
C6 N2 C10 118.1(8) . . ?
C6 N2 Ag1 122.3(6) . . ?
C10 N2 Ag1 119.6(6) . . ?
C14 S1 C16 100.8(3) . . ?
C14 S1 Ag1 104.7(2) . . ?
C16 S1 Ag1 104.7(3) . . ?
C15 S2 C17 99.6(4) . 8_455 ?
C15 S2 Ag1 105.7(2) . . ?
C17 S2 Ag1 106.3(2) 8_455 . ?
N1 Ag1 N2 115.0(3) . . ?
N1 Ag1 S1 118.52(19) . . ?
N2 Ag1 S1 102.70(17) . . ?
N1 Ag1 S2 104.88(17) . . ?
N2 Ag1 S2 101.81(18) . . ?
S1 Ag1 S2 112.93(7) . . ?

loop_
_geom_bond_atom_site_label_1
_geom_bond_atom_site_label_2
_geom_bond_distance
_geom_bond_site_symmetry_2
_geom_bond_publ_flag
C1 N1 1.289(9) . ?
C1 C2 1.424(11) . ?
C2 C3 1.391(9) . ?
C3 C4 1.362(9) . ?
C3 C16 1.527(9) 6 ?
C4 C5 1.346(9) . ?
C5 N1 1.326(8) . ?
C6 N2 1.274(9) . ?
C6 C7 1.387(11) . ?
C7 C8 1.383(11) . ?
C8 C9 1.344(10) . ?
C8 C17 1.559(10) . ?
C9 C10 1.402(10) . ?
C10 N2 1.283(9) . ?
C11 C12 1.374(8) . ?
C11 C13 1.410(8) 7_556 ?
C12 C13 1.397(9) . ?
C12 C14 1.530(8) . ?
C13 C11 1.410(8) 7_556 ?
C13 C15 1.490(9) . ?
C14 S1 1.831(6) . ?
C15 S2 1.781(7) . ?
C16 C3 1.527(9) 6_556 ?
C16 S1 1.841(6) . ?
C17 S2 1.782(8) 8_556 ?
N1 Ag1 2.218(7) . ?
N2 Ag1 2.305(6) . ?
S1 Ag1 2.484(3) . ?
S2 C17 1.782(8) 8_455 ?
S2 Ag1 2.555(2) . ?
